data_7064023
loop_
_publ_author_name
'Zhang, Hongli'
'Dai, Shengyu'

_publ_section_title
;
 Controlling polar monomer incorporation ratio via steric attenuation:
 Pd-catalyzed synthesis of polar hyperbranched polyethylenes
;
_journal_issue 42
_journal_name_full 'New Journal of Chemistry'
_journal_page_first 18430
_journal_page_last 18435
_journal_paper_doi 10.1039/D5NJ03147H
_journal_volume 49
_journal_year 2025
_chemical_absolute_configuration unk
_chemical_formula_moiety 'C23 H29 Cl N2 Pd'
_chemical_formula_sum 'C23 H29 Cl N2 Pd'
_chemical_formula_weight 475.33
_chemical_name_systematic zhL
_space_group_crystal_system orthorhombic
_space_group_IT_number 19
_space_group_name_Hall 'P 2ac 2ab'
_space_group_name_H-M_alt 'P 21 21 21'
_atom_sites_solution_hydrogens geom
_atom_sites_solution_primary dual
_atom_sites_solution_secondary difmap
_audit_creation_date 2025-09-16
_audit_creation_method
;
Olex2 1.5
(compiled 2022.04.07 svn.rca3783a0 for OlexSys, GUI svn.r6498)
;
_audit_update_record
;
2025-09-17 deposited with the CCDC.	2025-09-23 downloaded from the CCDC.
;
_cell_angle_alpha 90
_cell_angle_beta 90
_cell_angle_gamma 90
_cell_formula_units_Z 4
_cell_length_a 20.2485(3)
_cell_length_b 13.0365(2)
_cell_length_c 8.37460(10)
_cell_measurement_reflns_used 6829
_cell_measurement_temperature 295.63(10)
_cell_measurement_theta_max 77.2430
_cell_measurement_theta_min 4.0130
_cell_volume 2210.64(5)
_computing_cell_refinement 'CrysAlisPro 1.171.42.93a (Rigaku OD, 2023)'
_computing_data_collection 'CrysAlisPro 1.171.42.93a (Rigaku OD, 2023)'
_computing_data_reduction 'CrysAlisPro 1.171.42.93a (Rigaku OD, 2023)'
_computing_molecular_graphics 'Olex2 1.5 (Dolomanov et al., 2009)'
_computing_publication_material 'Olex2 1.5 (Dolomanov et al., 2009)'
_computing_structure_refinement 'SHELXL 2019/3 (Sheldrick, 2015)'
_computing_structure_solution 'SHELXT 2018/2 (Sheldrick, 2018)'
_diffrn_ambient_temperature 295.63(10)
_diffrn_detector_area_resol_mean 10.0000
_diffrn_detector_type HyPix
_diffrn_measured_fraction_theta_full 0.998
_diffrn_measured_fraction_theta_max 0.954
_diffrn_measurement_details
;
List of Runs (angles in degrees, time in seconds):

  # Type    Start    End  Width  t~exp~   \w     \q     \k     \f   Frames
#--------------------------------------------------------------------------
  1  \w   -173.00 -86.00   0.50    0.12    -- -104.50-102.00 -62.00  174
  2  \w    -62.00 -37.00   0.50    0.12    -- -104.50  57.00-150.00   50
  3  \w    -61.00 -36.00   0.50    0.12    -- -104.50  57.00   0.00   50
  4  \w    -88.00 -38.00   0.50    0.12    -- -104.50  99.00 138.00  100
  5  \w    -34.00  20.00   0.50    0.05    --  -49.62  34.00 -61.00  108
  6  \w     63.00  88.00   0.50    0.12    --  106.94 -99.00  31.00   50
  7  \w     43.00 106.00   0.50    0.12    --  106.94 -77.00 -60.00  126
  8  \w     37.00  62.00   0.50    0.12    --  106.94 -57.00-150.00   50
  9  \w    -21.00  30.00   0.50    0.05    --   49.62 -19.00   0.00  102
 10  \w    -20.00  30.00   0.50    0.05    --   49.62 -19.00  90.00  100
 11  \w     35.00  60.00   0.50    0.12    --  106.94 -57.00 150.00   50
 12  \w    111.00 167.00   0.50    0.12    --  106.94  34.00 -61.00  112
;
_diffrn_measurement_device 'four-circle diffractometer'
_diffrn_measurement_device_type 'XtaLAB Synergy R, HyPix'
_diffrn_measurement_method '\w scans'
_diffrn_radiation_type CuK\a
_diffrn_radiation_wavelength 1.54184
_diffrn_reflns_av_R_equivalents 0.0331
_diffrn_reflns_av_unetI/netI 0.0359
_diffrn_reflns_Laue_measured_fraction_full 0.998
_diffrn_reflns_Laue_measured_fraction_max 0.954
_diffrn_reflns_limit_h_max 21
_diffrn_reflns_limit_h_min -25
_diffrn_reflns_limit_k_max 16
_diffrn_reflns_limit_k_min -15
_diffrn_reflns_limit_l_max 10
_diffrn_reflns_limit_l_min -4
_diffrn_reflns_number 8345
_diffrn_reflns_point_group_measured_fraction_full 0.917
_diffrn_reflns_point_group_measured_fraction_max 0.854
_diffrn_reflns_theta_full 67.684
_diffrn_reflns_theta_max 77.861
_diffrn_reflns_theta_min 4.033
_exptl_absorpt_coefficient_mu 7.938
_exptl_absorpt_correction_T_max 1.00000
_exptl_absorpt_correction_T_min 0.50356
_exptl_absorpt_correction_type multi-scan
_exptl_absorpt_process_details
;
CrysAlisPro 1.171.42.93a (Rigaku Oxford Diffraction, 2023)
Empirical absorption correction using spherical harmonics,
implemented in SCALE3 ABSPACK scaling algorithm.
;
_exptl_crystal_colour 'clear light red'
_exptl_crystal_colour_lustre clear
_exptl_crystal_colour_modifier light
_exptl_crystal_colour_primary red
_exptl_crystal_density_diffrn 1.428
_exptl_crystal_description block
_exptl_crystal_F_000 976
_exptl_crystal_preparation 'low temperature'
_exptl_crystal_recrystallization_method 'low temperature'
_exptl_crystal_size_max 0.11
_exptl_crystal_size_mid 0.11
_exptl_crystal_size_min 0.1
_refine_diff_density_max 0.961
_refine_diff_density_min -0.691
_refine_diff_density_rms 0.090
_refine_ls_abs_structure_details
;
 Refined as an inversion twin.
;
_refine_ls_abs_structure_Flack 0.367(18)
_refine_ls_extinction_method none
_refine_ls_goodness_of_fit_ref 1.137
_refine_ls_hydrogen_treatment constr
_refine_ls_matrix_type full
_refine_ls_number_parameters 265
_refine_ls_number_reflns 4036
_refine_ls_number_restraints 122
_refine_ls_restrained_S_all 1.130
_refine_ls_R_factor_all 0.0396
_refine_ls_R_factor_gt 0.0377
_refine_ls_shift/su_max 0.001
_refine_ls_shift/su_mean 0.000
_refine_ls_structure_factor_coef Fsqd
_refine_ls_weighting_details 'w=1/[\s^2^(Fo^2^)+(0.0521P)^2^+2.0583P] where P=(Fo^2^+2Fc^2^)/3'
_refine_ls_weighting_scheme calc
_refine_ls_wR_factor_gt 0.1035
_refine_ls_wR_factor_ref 0.1058
_reflns_Friedel_coverage 0.572
_reflns_Friedel_fraction_full 0.808
_reflns_Friedel_fraction_max 0.722
_reflns_number_gt 3868
_reflns_number_total 4036
_reflns_threshold_expression 'I > 2\s(I)'
_cod_data_source_file d5nj03147h2.cif
_cod_data_source_block d1_auto
_cod_depositor_comments 'Adding full bibliography for 7064023.cif.'
_cod_database_code 7064023
_shelx_shelxl_version_number 2019/3
_shelx_space_group_comment
;
The symmetry employed for this shelxl refinement is uniquely defined
by the following loop, which should always be used as a source of
symmetry information in preference to the above space-group names.
They are only intended as comments.
;
_shelx_estimated_absorpt_t_max 0.504
_shelx_estimated_absorpt_t_min 0.475
_olex2_refinement_description
;
1. Twinned data refinement
 Scales: 0.633(18)
 0.367(18)
2. Fixed Uiso
 At 1.2 times of:
  All C(H) groups, All C(H,H) groups, All C(H,H,H,H) groups
 At 1.5 times of:
  All C(H,H,H) groups
3. Restrained distances
 Pd1-C1 \\sim Pd1-C1A
 with sigma of 0.01
 Pd1-Cl1 \\sim Pd1-Cl1A
 with sigma of 0.01
 Cl1-C1 \\sim Cl1A-C1A
 with sigma of 0.01
4. Uiso/Uaniso restraints and constraints
Pd1 \\sim Cl1 \\sim C1 \\sim Cl1A \\sim C1A: within 3A with sigma of 0.01 and
sigma for terminal atoms of 0.02 within 3A
C4 \\sim C6 \\sim C5 \\sim C7 \\sim C5A \\sim C7A: within 2A with sigma of 0.01
and sigma for terminal atoms of 0.02 within 2A
Uanis(C1) \\sim Ueq, Uanis(C1A) \\sim Ueq: with sigma of 0.01 and sigma for
terminal atoms of 0.02
5. Same fragment restrains
{C4, C6, C5A, C7A} sigma for 1-2: 0.01, 1-3: 0.01
as in
{C4, C6, C5, C7}
6. Others
 Sof(Cl1A)=Sof(C1A)=Sof(H1AA)=Sof(H1AB)=Sof(H1AC)=1-FVAR(1)
 Sof(Cl1)=Sof(C1)=Sof(H1A)=Sof(H1B)=Sof(H1C)=FVAR(1)
 Sof(H4BC)=Sof(H4BD)=Sof(H6BC)=Sof(H6BD)=Sof(C5A)=Sof(H5AA)=Sof(H5AB)=Sof(C7A)=
 Sof(H7AA)=Sof(H7AB)=1-FVAR(2)
 Sof(H4AA)=Sof(H4AB)=Sof(H6AA)=Sof(H6AB)=Sof(C5)=Sof(H5A)=Sof(H5B)=Sof(C7)=
 Sof(H7A)=Sof(H7B)=FVAR(2)
7.a Secondary CH2 refined with riding coordinates:
 C4(H4AA,H4AB), C4(H4BC,H4BD), C6(H6AA,H6AB), C6(H6BC,H6BD), C5(H5A,H5B),
 C7(H7A,H7B), C5A(H5AA,H5AB), C7A(H7AA,H7AB)
7.b Aromatic/amide H refined with riding coordinates:
 C12(H12), C11(H11), C10(H10), C20(H20), C21(H21), C22(H22)
7.c Fitted hexagon refined as free rotating group:
 C13(C12,C11,C10,C9,C8), C16(C17,C20,C21,C22,C18)
7.d Idealised Me refined as rotating group:
 C00K(H00A,H00B,H00C), C14(H14A,H14B,H14C), C15(H15A,H15B,H15C), C19(H19A,H19B,
 H19C), C1(H1A,H1B,H1C), C1A(H1AA,H1AB,H1AC)
;
_olex2_submission_special_instructions 'No special instructions were received'
_oxdiff_exptl_absorpt_empirical_details
;
Empirical correction (ABSPACK) includes:
- Absorption correction using spherical harmonics
- Frame scaling
;

loop_
_space_group_symop_operation_xyz
'x, y, z'
'-x+1/2, -y, z+1/2'
'-x, y+1/2, -z+1/2'
'x+1/2, -y+1/2, -z'

loop_
_atom_site_label
_atom_site_type_symbol
_atom_site_fract_x
_atom_site_fract_y
_atom_site_fract_z
_atom_site_U_iso_or_equiv
_atom_site_adp_type
_atom_site_occupancy
_atom_site_site_symmetry_order
_atom_site_calc_flag
_atom_site_refinement_flags_posn
_atom_site_refinement_flags_adp
_atom_site_refinement_flags_occupancy
_atom_site_disorder_assembly
_atom_site_disorder_group
Pd1 Pd 0.53403(2) 0.40029(3) 0.54345(5) 0.04001(15) Uani 1 1 d D U . . .
N1 N 0.5646(3) 0.5481(4) 0.4971(6) 0.0374(12) Uani 1 1 d . . . . .
N2 N 0.4451(2) 0.4854(4) 0.5683(7) 0.0420(12) Uani 1 1 d . . . . .
C00K C 0.6014(5) 0.5456(8) 0.1666(9) 0.064(2) Uani 1 1 d . . . . .
H00A H 0.574428 0.490051 0.204134 0.096 Uiso 1 1 calc R U . . .
H00B H 0.625914 0.523737 0.074537 0.096 Uiso 1 1 calc R U . . .
H00C H 0.573828 0.602660 0.138472 0.096 Uiso 1 1 calc R U . . .
C2 C 0.4511(3) 0.5823(5) 0.5403(9) 0.0445(14) Uani 1 1 d . . . . .
C3 C 0.5195(3) 0.6177(5) 0.4997(8) 0.0420(15) Uani 1 1 d . . . . .
C4 C 0.5321(4) 0.7276(5) 0.4611(13) 0.066(2) Uani 1 1 d D U . . .
H4AA H 0.552968 0.730684 0.356989 0.079 Uiso 0.706(18) 1 calc R U P A 1
H4AB H 0.563493 0.754052 0.538158 0.079 Uiso 0.706(18) 1 calc R U P A 1
H4BC H 0.569213 0.732938 0.388456 0.079 Uiso 0.294(18) 1 calc R U P A 2
H4BD H 0.542917 0.764764 0.557917 0.079 Uiso 0.294(18) 1 calc R U P A 2
C6 C 0.3964(4) 0.6590(6) 0.5376(13) 0.0611(18) Uani 1 1 d D U . . .
H6AA H 0.392120 0.690058 0.642344 0.073 Uiso 0.706(18) 1 calc R U P A 1
H6AB H 0.355199 0.624721 0.512651 0.073 Uiso 0.706(18) 1 calc R U P A 1
H6BC H 0.376094 0.658914 0.642447 0.073 Uiso 0.294(18) 1 calc R U P A 2
H6BD H 0.363441 0.634539 0.462764 0.073 Uiso 0.294(18) 1 calc R U P A 2
C5 C 0.4736(5) 0.7977(8) 0.459(2) 0.069(3) Uani 0.706(18) 1 d D U P A 1
H5A H 0.481229 0.851984 0.381906 0.083 Uiso 0.706(18) 1 calc R U P A 1
H5B H 0.468789 0.829202 0.563300 0.083 Uiso 0.706(18) 1 calc R U P A 1
C7 C 0.4093(5) 0.7411(9) 0.4160(18) 0.066(3) Uani 0.706(18) 1 d D U P A 1
H7A H 0.372763 0.789181 0.414143 0.080 Uiso 0.706(18) 1 calc R U P A 1
H7B H 0.413269 0.710615 0.310751 0.080 Uiso 0.706(18) 1 calc R U P A 1
C13 C 0.3422(2) 0.4011(4) 0.4941(5) 0.0589(18) Uani 1 1 d G . . . .
C12 C 0.2813(2) 0.3600(5) 0.5356(7) 0.072(2) Uani 1 1 d G . . . .
H12 H 0.254766 0.329959 0.457936 0.086 Uiso 1 1 calc R U . . .
C11 C 0.2599(2) 0.3638(5) 0.6933(8) 0.083(3) Uani 1 1 d G . . . .
H11 H 0.219139 0.336330 0.721044 0.099 Uiso 1 1 calc R U . . .
C10 C 0.2996(3) 0.4088(5) 0.8094(6) 0.075(3) Uani 1 1 d G . . . .
H10 H 0.285272 0.411305 0.914836 0.090 Uiso 1 1 calc R U . . .
C9 C 0.3605(3) 0.4499(4) 0.7678(5) 0.0567(19) Uani 1 1 d G . . . .
C8 C 0.38187(18) 0.4460(4) 0.6102(5) 0.0443(15) Uani 1 1 d G . . . .
C14 C 0.3656(5) 0.3959(11) 0.3235(11) 0.083(3) Uani 1 1 d . . . . .
H14A H 0.368930 0.464021 0.280826 0.124 Uiso 1 1 calc R U . . .
H14B H 0.334689 0.356894 0.261365 0.124 Uiso 1 1 calc R U . . .
H14C H 0.408133 0.363381 0.319727 0.124 Uiso 1 1 calc R U . . .
C15 C 0.4026(6) 0.4975(9) 0.8959(11) 0.081(3) Uani 1 1 d . . . . .
H15A H 0.448314 0.490654 0.867808 0.121 Uiso 1 1 calc R U . . .
H15B H 0.394557 0.463278 0.995604 0.121 Uiso 1 1 calc R U . . .
H15C H 0.391653 0.568814 0.906145 0.121 Uiso 1 1 calc R U . . .
C16 C 0.62974(15) 0.5761(3) 0.4571(5) 0.0401(13) Uani 1 1 d G . . . .
C17 C 0.6744(2) 0.6028(4) 0.5762(4) 0.0487(15) Uani 1 1 d G . . . .
C20 C 0.73844(18) 0.6311(4) 0.5362(6) 0.062(2) Uani 1 1 d G . . . .
H20 H 0.768284 0.648889 0.615933 0.074 Uiso 1 1 calc R U . . .
C21 C 0.75792(17) 0.6327(5) 0.3771(6) 0.070(3) Uani 1 1 d G . . . .
H21 H 0.800798 0.651643 0.350329 0.084 Uiso 1 1 calc R U . . .
C22 C 0.7133(2) 0.6061(5) 0.2579(5) 0.062(2) Uani 1 1 d G . . . .
H22 H 0.726345 0.607182 0.151460 0.075 Uiso 1 1 calc R U . . .
C18 C 0.6492(2) 0.5778(4) 0.2979(4) 0.0471(16) Uani 1 1 d G . . . .
C19 C 0.6537(4) 0.5990(9) 0.7499(9) 0.066(2) Uani 1 1 d . . . . .
H19A H 0.623073 0.653512 0.771268 0.098 Uiso 1 1 calc R U . . .
H19B H 0.691889 0.606764 0.816667 0.098 Uiso 1 1 calc R U . . .
H19C H 0.632977 0.534248 0.771837 0.098 Uiso 1 1 calc R U . . .
Cl1 Cl 0.49423(16) 0.2398(3) 0.5878(6) 0.0705(12) Uani 0.784(9) 1 d D U P B 1
C1 C 0.6243(8) 0.3401(10) 0.504(3) 0.045(4) Uani 0.784(9) 1 d D U P B 1
H1A H 0.635598 0.294725 0.590600 0.068 Uiso 0.784(9) 1 calc R U P B 1
H1B H 0.656314 0.394308 0.498392 0.068 Uiso 0.784(9) 1 calc R U P B 1
H1C H 0.624112 0.302510 0.405874 0.068 Uiso 0.784(9) 1 calc R U P B 1
Cl1A Cl 0.6290(7) 0.3119(12) 0.527(3) 0.061(4) Uani 0.216(9) 1 d D U P B 2
C1A C 0.4835(16) 0.2667(16) 0.568(8) 0.055(9) Uani 0.216(9) 1 d D U P B 2
H1AA H 0.492190 0.223351 0.477626 0.082 Uiso 0.216(9) 1 calc R U P B 2
H1AB H 0.437076 0.280874 0.573885 0.082 Uiso 0.216(9) 1 calc R U P B 2
H1AC H 0.497453 0.232626 0.663828 0.082 Uiso 0.216(9) 1 calc R U P B 2
C5A C 0.4721(7) 0.7733(19) 0.386(3) 0.067(4) Uani 0.294(18) 1 d D U P A 2
H5AA H 0.462523 0.737066 0.287493 0.081 Uiso 0.294(18) 1 calc R U P A 2
H5AB H 0.481131 0.844369 0.359070 0.081 Uiso 0.294(18) 1 calc R U P A 2
C7A C 0.4114(8) 0.7686(12) 0.495(4) 0.066(4) Uani 0.294(18) 1 d D U P A 2
H7AA H 0.419742 0.807583 0.591992 0.080 Uiso 0.294(18) 1 calc R U P A 2
H7AB H 0.373673 0.798852 0.441618 0.080 Uiso 0.294(18) 1 calc R U P A 2

loop_
_atom_site_aniso_label
_atom_site_aniso_U_11
_atom_site_aniso_U_22
_atom_site_aniso_U_33
_atom_site_aniso_U_23
_atom_site_aniso_U_13
_atom_site_aniso_U_12
Pd1 0.0377(2) 0.0377(2) 0.0445(2) 0.0032(2) 0.0001(2) 0.00159(19)
N1 0.034(2) 0.035(2) 0.042(3) 0.003(2) 0.001(2) 0.001(2)
N2 0.031(2) 0.045(3) 0.050(3) 0.004(2) 0.007(2) 0.000(2)
C00K 0.070(5) 0.083(6) 0.039(4) -0.001(4) 0.000(4) -0.017(5)
C2 0.039(3) 0.047(3) 0.048(3) 0.004(3) 0.006(3) 0.007(2)
C3 0.036(3) 0.037(3) 0.053(4) 0.007(2) 0.000(2) 0.004(2)
C4 0.049(3) 0.042(3) 0.107(6) 0.016(4) 0.010(5) 0.002(3)
C6 0.041(3) 0.051(3) 0.091(5) 0.011(4) 0.009(4) 0.012(3)
C5 0.055(5) 0.046(5) 0.105(7) 0.015(5) 0.005(6) 0.006(4)
C7 0.047(4) 0.053(5) 0.099(7) 0.017(5) 0.003(5) 0.017(4)
C13 0.044(3) 0.058(4) 0.075(5) 0.000(4) 0.002(3) 0.003(3)
C12 0.045(4) 0.073(5) 0.097(7) -0.005(6) 0.003(5) -0.010(4)
C11 0.052(5) 0.074(6) 0.122(9) 0.003(6) 0.028(6) -0.017(4)
C10 0.070(5) 0.078(6) 0.077(6) 0.012(5) 0.039(5) -0.001(5)
C9 0.060(5) 0.052(4) 0.058(5) 0.004(4) 0.017(4) -0.003(4)
C8 0.036(3) 0.044(3) 0.053(4) 0.004(3) 0.009(3) -0.002(3)
C14 0.068(5) 0.114(8) 0.066(5) -0.029(6) 0.001(4) -0.011(6)
C15 0.103(8) 0.083(6) 0.056(5) 0.009(5) 0.005(5) -0.014(6)
C16 0.035(3) 0.038(3) 0.047(3) -0.001(3) 0.003(3) 0.004(2)
C17 0.037(3) 0.057(4) 0.052(4) -0.009(4) 0.003(3) 0.002(3)
C20 0.034(3) 0.078(5) 0.072(5) -0.020(4) -0.003(4) -0.008(3)
C21 0.043(4) 0.085(6) 0.081(6) -0.015(5) 0.023(4) -0.018(4)
C22 0.057(4) 0.068(5) 0.061(4) -0.008(5) 0.023(4) -0.005(5)
C18 0.047(4) 0.046(4) 0.049(4) -0.001(3) 0.006(3) 0.001(3)
C19 0.053(4) 0.090(6) 0.053(4) -0.010(5) 0.000(3) 0.005(5)
Cl1 0.0627(16) 0.0386(15) 0.110(3) 0.0156(17) 0.0031(18) -0.0082(11)
C1 0.032(4) 0.034(7) 0.070(9) 0.004(6) -0.002(5) 0.028(4)
Cl1A 0.047(5) 0.050(8) 0.087(8) 0.004(8) -0.017(5) 0.028(5)
C1A 0.058(14) 0.022(13) 0.084(15) 0.016(13) -0.005(13) -0.021(11)
C5A 0.053(6) 0.047(7) 0.101(8) 0.015(7) 0.007(7) 0.005(6)
C7A 0.049(6) 0.050(7) 0.100(8) 0.014(7) 0.009(7) 0.010(6)

loop_
_atom_type_symbol
_atom_type_description
_atom_type_scat_dispersion_real
_atom_type_scat_dispersion_imag
_atom_type_scat_source
C C 0.0181 0.0091 'International Tables Vol C Tables 4.2.6.8 and 6.1.1.4'
H H 0.0000 0.0000 'International Tables Vol C Tables 4.2.6.8 and 6.1.1.4'
Cl Cl 0.3639 0.7018 'International Tables Vol C Tables 4.2.6.8 and 6.1.1.4'
N N 0.0311 0.0180 'International Tables Vol C Tables 4.2.6.8 and 6.1.1.4'
Pd Pd 0.1215 3.9337 'International Tables Vol C Tables 4.2.6.8 and 6.1.1.4'

loop_
_geom_angle_atom_site_label_1
_geom_angle_atom_site_label_2
_geom_angle_atom_site_label_3
_geom_angle
_geom_angle_site_symmetry_1
_geom_angle_site_symmetry_3
_geom_angle_publ_flag
N1 Pd1 N2 77.6(2) . . ?
N1 Pd1 Cl1 176.49(17) . . ?
N1 Pd1 Cl1A 102.2(5) . . ?
N2 Pd1 Cl1 99.45(17) . . ?
N2 Pd1 Cl1A 177.8(6) . . ?
C1 Pd1 N1 93.5(4) . . ?
C1 Pd1 N2 170.9(4) . . ?
C1 Pd1 Cl1 89.4(4) . . ?
C1A Pd1 N1 166.5(12) . . ?
C1A Pd1 N2 90.6(10) . . ?
C1A Pd1 Cl1A 89.8(7) . . ?
C3 N1 Pd1 116.3(4) . . ?
C3 N1 C16 119.1(5) . . ?
C16 N1 Pd1 124.6(4) . . ?
C2 N2 Pd1 114.4(4) . . ?
C2 N2 C8 118.8(5) . . ?
C8 N2 Pd1 126.7(4) . . ?
H00A C00K H00B 109.5 . . ?
H00A C00K H00C 109.5 . . ?
H00B C00K H00C 109.5 . . ?
C18 C00K H00A 109.5 . . ?
C18 C00K H00B 109.5 . . ?
C18 C00K H00C 109.5 . . ?
N2 C2 C3 115.4(5) . . ?
N2 C2 C6 126.1(6) . . ?
C6 C2 C3 118.4(6) . . ?
N1 C3 C2 116.3(5) . . ?
N1 C3 C4 123.5(6) . . ?
C4 C3 C2 120.2(6) . . ?
C3 C4 H4AA 108.0 . . ?
C3 C4 H4AB 108.0 . . ?
C3 C4 H4BC 109.7 . . ?
C3 C4 H4BD 109.7 . . ?
C3 C4 C5 117.1(7) . . ?
C3 C4 C5A 109.7(10) . . ?
H4AA C4 H4AB 107.3 . . ?
H4BC C4 H4BD 108.2 . . ?
C5 C4 H4AA 108.0 . . ?
C5 C4 H4AB 108.0 . . ?
C5A C4 H4BC 109.7 . . ?
C5A C4 H4BD 109.7 . . ?
C2 C6 H6AA 109.4 . . ?
C2 C6 H6AB 109.4 . . ?
C2 C6 H6BC 107.5 . . ?
C2 C6 H6BD 107.5 . . ?
C2 C6 C7 111.1(7) . . ?
C2 C6 C7A 119.5(8) . . ?
H6AA C6 H6AB 108.0 . . ?
H6BC C6 H6BD 107.0 . . ?
C7 C6 H6AA 109.4 . . ?
C7 C6 H6AB 109.4 . . ?
C7A C6 H6BC 107.5 . . ?
C7A C6 H6BD 107.5 . . ?
C4 C5 H5A 109.2 . . ?
C4 C5 H5B 109.2 . . ?
C4 C5 C7 112.3(9) . . ?
H5A C5 H5B 107.9 . . ?
C7 C5 H5A 109.2 . . ?
C7 C5 H5B 109.2 . . ?
C6 C7 C5 109.3(9) . . ?
C6 C7 H7A 109.8 . . ?
C6 C7 H7B 109.8 . . ?
C5 C7 H7A 109.8 . . ?
C5 C7 H7B 109.8 . . ?
H7A C7 H7B 108.3 . . ?
C12 C13 C8 120.0 . . ?
C12 C13 C14 119.9(5) . . ?
C8 C13 C14 120.1(5) . . ?
C13 C12 H12 120.0 . . ?
C11 C12 C13 120.0 . . ?
C11 C12 H12 120.0 . . ?
C12 C11 H11 120.0 . . ?
C10 C11 C12 120.0 . . ?
C10 C11 H11 120.0 . . ?
C11 C10 H10 120.0 . . ?
C11 C10 C9 120.0 . . ?
C9 C10 H10 120.0 . . ?
C10 C9 C8 120.0 . . ?
C10 C9 C15 118.9(5) . . ?
C8 C9 C15 121.1(5) . . ?
C13 C8 N2 119.9(4) . . ?
C9 C8 N2 120.1(4) . . ?
C9 C8 C13 120.0 . . ?
C13 C14 H14A 109.5 . . ?
C13 C14 H14B 109.5 . . ?
C13 C14 H14C 109.5 . . ?
H14A C14 H14B 109.5 . . ?
H14A C14 H14C 109.5 . . ?
H14B C14 H14C 109.5 . . ?
C9 C15 H15A 109.5 . . ?
C9 C15 H15B 109.5 . . ?
C9 C15 H15C 109.5 . . ?
H15A C15 H15B 109.5 . . ?
H15A C15 H15C 109.5 . . ?
H15B C15 H15C 109.5 . . ?
C17 C16 N1 120.1(3) . . ?
C17 C16 C18 120.0 . . ?
C18 C16 N1 119.9(3) . . ?
C16 C17 C19 120.1(4) . . ?
C20 C17 C16 120.0 . . ?
C20 C17 C19 119.9(4) . . ?
C17 C20 H20 120.0 . . ?
C17 C20 C21 120.0 . . ?
C21 C20 H20 120.0 . . ?
C20 C21 H21 120.0 . . ?
C22 C21 C20 120.0 . . ?
C22 C21 H21 120.0 . . ?
C21 C22 H22 120.0 . . ?
C21 C22 C18 120.0 . . ?
C18 C22 H22 120.0 . . ?
C16 C18 C00K 120.5(4) . . ?
C22 C18 C00K 119.5(4) . . ?
C22 C18 C16 120.0 . . ?
C17 C19 H19A 109.5 . . ?
C17 C19 H19B 109.5 . . ?
C17 C19 H19C 109.5 . . ?
H19A C19 H19B 109.5 . . ?
H19A C19 H19C 109.5 . . ?
H19B C19 H19C 109.5 . . ?
Pd1 C1 H1A 109.5 . . ?
Pd1 C1 H1B 109.5 . . ?
Pd1 C1 H1C 109.5 . . ?
H1A C1 H1B 109.5 . . ?
H1A C1 H1C 109.5 . . ?
H1B C1 H1C 109.5 . . ?
Pd1 C1A H1AA 109.5 . . ?
Pd1 C1A H1AB 109.5 . . ?
Pd1 C1A H1AC 109.5 . . ?
H1AA C1A H1AB 109.5 . . ?
H1AA C1A H1AC 109.5 . . ?
H1AB C1A H1AC 109.5 . . ?
C4 C5A H5AA 109.1 . . ?
C4 C5A H5AB 109.1 . . ?
C4 C5A C7A 112.6(13) . . ?
H5AA C5A H5AB 107.8 . . ?
C7A C5A H5AA 109.1 . . ?
C7A C5A H5AB 109.1 . . ?
C6 C7A C5A 109.9(12) . . ?
C6 C7A H7AA 109.7 . . ?
C6 C7A H7AB 109.7 . . ?
C5A C7A H7AA 109.7 . . ?
C5A C7A H7AB 109.7 . . ?
H7AA C7A H7AB 108.2 . . ?

loop_
_geom_bond_atom_site_label_1
_geom_bond_atom_site_label_2
_geom_bond_distance
_geom_bond_site_symmetry_2
_geom_bond_publ_flag
Pd1 N1 2.061(5) . ?
Pd1 N2 2.125(5) . ?
Pd1 Cl1 2.273(3) . ?
Pd1 C1 2.017(14) . ?
Pd1 Cl1A 2.246(11) . ?
Pd1 C1A 2.030(18) . ?
N1 C3 1.287(8) . ?
N1 C16 1.409(6) . ?
N2 C2 1.291(8) . ?
N2 C8 1.423(6) . ?
C00K H00A 0.9600 . ?
C00K H00B 0.9600 . ?
C00K H00C 0.9600 . ?
C00K C18 1.524(9) . ?
C2 C3 1.499(8) . ?
C2 C6 1.492(9) . ?
C3 C4 1.491(9) . ?
C4 H4AA 0.9700 . ?
C4 H4AB 0.9700 . ?
C4 H4BC 0.9700 . ?
C4 H4BD 0.9700 . ?
C4 C5 1.495(12) . ?
C4 C5A 1.491(15) . ?
C6 H6AA 0.9700 . ?
C6 H6AB 0.9700 . ?
C6 H6BC 0.9700 . ?
C6 H6BD 0.9700 . ?
C6 C7 1.500(13) . ?
C6 C7A 1.502(16) . ?
C5 H5A 0.9700 . ?
C5 H5B 0.9700 . ?
C5 C7 1.540(15) . ?
C7 H7A 0.9700 . ?
C7 H7B 0.9700 . ?
C13 C12 1.3900 . ?
C13 C8 1.3900 . ?
C13 C14 1.506(10) . ?
C12 H12 0.9300 . ?
C12 C11 1.3900 . ?
C11 H11 0.9300 . ?
C11 C10 1.3900 . ?
C10 H10 0.9300 . ?
C10 C9 1.3900 . ?
C9 C8 1.3900 . ?
C9 C15 1.503(11) . ?
C14 H14A 0.9600 . ?
C14 H14B 0.9600 . ?
C14 H14C 0.9600 . ?
C15 H15A 0.9600 . ?
C15 H15B 0.9600 . ?
C15 H15C 0.9600 . ?
C16 C17 1.3900 . ?
C16 C18 1.3900 . ?
C17 C20 1.3900 . ?
C17 C19 1.514(9) . ?
C20 H20 0.9300 . ?
C20 C21 1.3900 . ?
C21 H21 0.9300 . ?
C21 C22 1.3900 . ?
C22 H22 0.9300 . ?
C22 C18 1.3900 . ?
C19 H19A 0.9600 . ?
C19 H19B 0.9600 . ?
C19 H19C 0.9600 . ?
C1 H1A 0.9600 . ?
C1 H1B 0.9600 . ?
C1 H1C 0.9600 . ?
C1A H1AA 0.9600 . ?
C1A H1AB 0.9600 . ?
C1A H1AC 0.9600 . ?
C5A H5AA 0.9700 . ?
C5A H5AB 0.9700 . ?
C5A C7A 1.536(17) . ?
C7A H7AA 0.9700 . ?
C7A H7AB 0.9700 . ?

loop_
_geom_torsion_atom_site_label_1
_geom_torsion_atom_site_label_2
_geom_torsion_atom_site_label_3
_geom_torsion_atom_site_label_4
_geom_torsion
_geom_torsion_site_symmetry_1
_geom_torsion_site_symmetry_2
_geom_torsion_site_symmetry_3
_geom_torsion_site_symmetry_4
_geom_torsion_publ_flag
Pd1 N1 C3 C2 1.5(8) . . . . ?
Pd1 N1 C3 C4 -176.9(7) . . . . ?
Pd1 N1 C16 C17 -90.7(4) . . . . ?
Pd1 N1 C16 C18 89.8(5) . . . . ?
Pd1 N2 C2 C3 -1.5(8) . . . . ?
Pd1 N2 C2 C6 175.5(7) . . . . ?
Pd1 N2 C8 C13 -81.9(5) . . . . ?
Pd1 N2 C8 C9 96.3(5) . . . . ?
N1 C3 C4 C5 176.1(10) . . . . ?
N1 C3 C4 C5A 148.0(13) . . . . ?
N1 C16 C17 C20 -179.6(5) . . . . ?
N1 C16 C17 C19 1.7(7) . . . . ?
N1 C16 C18 C00K -2.3(7) . . . . ?
N1 C16 C18 C22 179.6(5) . . . . ?
N2 C2 C3 N1 0.0(10) . . . . ?
N2 C2 C3 C4 178.5(7) . . . . ?
N2 C2 C6 C7 -146.1(9) . . . . ?
N2 C2 C6 C7A -177.2(17) . . . . ?
C2 N2 C8 C13 97.5(7) . . . . ?
C2 N2 C8 C9 -84.4(7) . . . . ?
C2 C3 C4 C5 -2.3(14) . . . . ?
C2 C3 C4 C5A -30.3(16) . . . . ?
C2 C6 C7 C5 -60.9(12) . . . . ?
C2 C6 C7A C5A 28(3) . . . . ?
C3 N1 C16 C17 92.2(6) . . . . ?
C3 N1 C16 C18 -87.4(6) . . . . ?
C3 C2 C6 C7 30.8(12) . . . . ?
C3 C2 C6 C7A 0(2) . . . . ?
C3 C4 C5 C7 -28.1(16) . . . . ?
C3 C4 C5A C7A 60(2) . . . . ?
C4 C5 C7 C6 60.4(14) . . . . ?
C4 C5A C7A C6 -59(2) . . . . ?
C6 C2 C3 N1 -177.2(7) . . . . ?
C6 C2 C3 C4 1.2(12) . . . . ?
C13 C12 C11 C10 0.0 . . . . ?
C12 C13 C8 N2 178.2(5) . . . . ?
C12 C13 C8 C9 0.0 . . . . ?
C12 C11 C10 C9 0.0 . . . . ?
C11 C10 C9 C8 0.0 . . . . ?
C11 C10 C9 C15 -179.7(7) . . . . ?
C10 C9 C8 N2 -178.2(5) . . . . ?
C10 C9 C8 C13 0.0 . . . . ?
C8 N2 C2 C3 179.0(5) . . . . ?
C8 N2 C2 C6 -4.0(12) . . . . ?
C8 C13 C12 C11 0.0 . . . . ?
C14 C13 C12 C11 179.3(8) . . . . ?
C14 C13 C8 N2 -1.2(8) . . . . ?
C14 C13 C8 C9 -179.3(8) . . . . ?
C15 C9 C8 N2 1.5(8) . . . . ?
C15 C9 C8 C13 179.6(7) . . . . ?
C16 N1 C3 C2 178.9(5) . . . . ?
C16 N1 C3 C4 0.5(10) . . . . ?
C16 C17 C20 C21 0.0 . . . . ?
C17 C16 C18 C00K 178.1(6) . . . . ?
C17 C16 C18 C22 0.0 . . . . ?
C17 C20 C21 C22 0.0 . . . . ?
C20 C21 C22 C18 0.0 . . . . ?
C21 C22 C18 C00K -178.1(6) . . . . ?
C21 C22 C18 C16 0.0 . . . . ?
C18 C16 C17 C20 0.0 . . . . ?
C18 C16 C17 C19 -178.8(7) . . . . ?
C19 C17 C20 C21 178.8(7) . . . . ?

loop_
_twin_individual_id
_twin_individual_mass_fraction_refined
1 0.633(18)
2 0.367(18)
